data_7062871
loop_
_publ_author_name
'Scanda, K.'
'Avila, Y.'
'S\'anchez, L.'
'Mojica, R.'
'Gonz\'alez, M.'
'Moreno, B. D.'
'Avila, Manuel'
'Reguera, E.'

_publ_section_title
;
 Thermally-induced spin-crossover (SCO) in
 Fe(4-ethynylpyrdine)2[Fe(CN)5NO]. Why is the SCO observed in 2D ferrous
 nitroprussides despite the NO--NC repulsive interaction in the interlayer
 region?
;
_journal_issue 47
_journal_name_full 'New Journal of Chemistry'
_journal_page_first 21834
_journal_page_last 21844
_journal_paper_doi 10.1039/D3NJ04638A
_journal_volume 47
_journal_year 2023
_chemical_formula_moiety 'C19 H10 Fe2 N8 O'
_chemical_formula_sum 'C19 H10 Fe2 N8 O'
_chemical_formula_weight 478.02
_chemical_name_systematic ' Iron (4-Ethynylpyrdine) nitroprusside'
_space_group_IT_number 65
_space_group_name_Hall '-C 2 2'
_space_group_name_H-M_alt 'C m m m'
_symmetry_cell_setting orthorhombic
_symmetry_space_group_name_Hall '-C 2 2'
_symmetry_space_group_name_H-M 'C m m m'
_audit_update_record
;
2023-09-08 deposited with the CCDC.	2023-11-13 downloaded from the CCDC.
;
_cell_angle_alpha 90.0000
_cell_angle_beta 90.0000
_cell_angle_gamma 90.0000
_cell_formula_units_Z 2
_cell_length_a 20.1476(2)
_cell_length_b 7.3815(3)
_cell_length_c 7.3601(3)
_cell_measurement_temperature 293
_cell_volume 1094.59(6)
_computing_molecular_graphics 'DIAMOND (Branderbug, 2022)'
_computing_structure_refinement 'FULLPROF (Rodriguez-Carvajal, 2022)'
_computing_structure_solution 'SHELXS-97 (Sheldrick 2008)'
_diffrn_ambient_temperature 293
_diffrn_detector 'Si (111) double crystal'
_diffrn_measurement_device_type '08B1-1 beamline'
_diffrn_radiation_type synchrotron
_diffrn_radiation_wavelength 0.6868
_diffrn_source 'Canadian Macromolecular Crystallography Facility'
_exptl_crystal_density_diffrn 1.451
_exptl_crystal_F_000 480.0
_pd_meas_2theta_range_inc 0.010003
_pd_meas_2theta_range_max 38.99000
_pd_meas_2theta_range_min 2.06000
_pd_meas_number_of_points 3694
_pd_proc_ls_prof_R_factor 5.5539
_pd_proc_ls_prof_wR_expected 4.9299
_pd_proc_ls_prof_wR_factor 7.7104
_refine_ls_goodness_of_fit_all 1.564
_refine_ls_number_parameters 1
_refine_ls_number_reflns 1221
_refine_ls_number_restraints 0
_refine_ls_R_I_factor 7.2516
_refine_ls_shift/su_max 0.002
_cod_data_source_file d3nj04638a2.cif
_cod_data_source_block Fe(4-EthPy)2[Fe(CN)5NO]-293K
_cod_depositor_comments
;
The following automatic conversions were performed:

data item '_symmetry_cell_setting' value 'Orthorhombic' was changed
to 'orthorhombic' in accordance with the
/home/data/users/saulius/crontab/automatic-downloads/rss-feeds/RSC/lib/dictionaries/cif_core.dic
dictionary named 'cif_core.dic' version 2.4.2 last updated on
2011-04-26.

Automatic conversion script
Id: cif_fix_values 8170 2020-07-09 18:12:32Z antanas 

 Adding full bibliography for 7062871--7062872.cif.
;
_cod_original_cell_volume 1094.60(3)
_cod_database_code 7062871

loop_
_symmetry_equiv_pos_as_xyz
x,y,z
x,-y,-z
-x,y,-z
-x,-y,z
-x,-y,-z
-x,y,z
x,-y,z
x,y,-z
x+1/2,y+1/2,z
x+1/2,-y+1/2,-z
-x+1/2,y+1/2,-z
-x+1/2,-y+1/2,z
-x+1/2,-y+1/2,-z
-x+1/2,y+1/2,z
x+1/2,-y+1/2,z
x+1/2,y+1/2,-z

loop_
_atom_site_label
_atom_site_fract_x
_atom_site_fract_y
_atom_site_fract_z
_atom_site_U_iso_or_equiv
_atom_site_occupancy
_atom_site_adp_type
_atom_site_type_symbol
Fe1 0.00000 0.00000 0.50000 0.03900 1.00000 Uiso Fe
Fe2 0.00000 0.50000 0.00000 0.04100 1.00000 Uiso Fe
C1 0.00000 0.17410 0.30330 0.05000 1.00000 Uiso C
N1 0.00000 0.27800 0.18990 0.05000 1.00000 Uiso N
C2 -0.0962 0.00000 0.50000 0.05000 0.50000 Uiso C
N2 -0.1525 0.00000 0.50000 0.05000 0.50000 Uiso N
N3 -0.0843 0.00000 0.50000 0.05000 0.50000 Uiso N
O1 -0.1400 0.00000 0.50000 0.05000 0.50000 Uiso O
N4 0.09170 0.50000 0.00000 0.04500 1.00000 Uiso N
C3 0.12360 0.50000 -0.1758 0.05400 1.00000 Uiso C
H3 0.09900 0.50000 -0.2774 0.00000 1.00000 Uiso H
C4 0.19240 0.50000 -0.1837 0.05400 1.00000 Uiso C
H4 0.21430 0.50000 -0.2908 0.00000 1.00000 Uiso H
C5 0.22850 0.50000 0.00000 0.05400 1.00000 Uiso C
C6 0.29970 0.50000 0.00000 0.05400 1.00000 Uiso C
C7 0.35980 0.50000 0.00000 0.05400 1.00000 Uiso C
H7 0.40610 0.50000 0.00000 0.00000 1.00000 Uiso H

loop_
_atom_type_symbol
_atom_type_scat_Cromer_Mann_a1
_atom_type_scat_Cromer_Mann_b1
_atom_type_scat_Cromer_Mann_a2
_atom_type_scat_Cromer_Mann_b2
_atom_type_scat_Cromer_Mann_a3
_atom_type_scat_Cromer_Mann_b3
_atom_type_scat_Cromer_Mann_a4
_atom_type_scat_Cromer_Mann_b4
_atom_type_scat_Cromer_Mann_c
_atom_type_scat_dispersion_real
_atom_type_scat_dispersion_imag
_atom_type_scat_source
fe 11.76950 4.76110 7.35730 0.30720 3.52220 15.35350 2.30450 76.88050 1.03690 0.30100 0.84500 International_Tables_for_Crystallography_Vol.C(1991)_Tables_6.1.1.4_and_6.1.1.5
c 2.31000 20.84390 1.02000 10.20750 1.58860 0.56870 0.86500 51.65120 0.21560 0.00200 0.00200 International_Tables_for_Crystallography_Vol.C(1991)_Tables_6.1.1.4_and_6.1.1.5
n 12.21260 0.00570 3.13220 9.89330 2.01250 28.99750 1.16630 0.58260 -11.52900 0.00400 0.00300 International_Tables_for_Crystallography_Vol.C(1991)_Tables_6.1.1.4_and_6.1.1.5
o 3.04850 13.27710 2.28680 5.70110 1.54630 0.32390 0.86700 32.90890 0.25080 0.00800 0.00600 International_Tables_for_Crystallography_Vol.C(1991)_Tables_6.1.1.4_and_6.1.1.5
h 0.49300 10.51090 0.32291 26.12570 0.14019 3.14236 0.04081 57.79970 0.00304 0.00000 0.00000 International_Tables_for_Crystallography_Vol.C(1991)_Tables_6.1.1.4_and_6.1.1.5

loop_
_geom_angle_atom_site_label_1
_geom_angle_atom_site_label_2
_geom_angle_atom_site_label_3
_geom_angle_site_symmetry_1
_geom_angle_site_symmetry_2
_geom_angle_site_symmetry_3
_geom_angle
_geom_angle_publ_flag
Fe1 C1 N1 . . . 179.02(6) y
Fe2 N1 C1 . . . 173.04(5) y

loop_
_geom_bond_atom_site_label_1
_geom_bond_atom_site_label_2
_geom_bond_site_symmetry_1
_geom_bond_site_symmetry_2
_geom_bond_distance
_geom_bond_publ_flag
Fe1 C1 . . 1.9358(3) y
C1 N1 . . 1.1335(3) y
Fe2 N1 . . 2.1538(3) y
Fe2 N4 . . 1.8475(3) y
